data_1562252
loop_
_publ_author_name
'Chen, Mao-Long'
'Shi, Yan-Ru'
'Yang, Yu-Chen'
'Zhou, Zhao-Hui'

_publ_section_title
;
 Acidic 1,3-propanediaminetetraacetato lanthanides with luminescent and
 catalytic ester hydrolysis properties
;
_journal_name_full 'Journal of Solid State Chemistry'
_journal_page_first 265
_journal_page_last 273
_journal_paper_doi 10.1016/j.jssc.2014.07.037
_journal_volume 219
_journal_year 2014
_chemical_formula_moiety 'C11 H20 La N2 O10, 2(H2 O), Cl'
_chemical_formula_sum 'C11 H24 Cl La N2 O12'
_chemical_formula_weight 550.68
_space_group_crystal_system triclinic
_space_group_IT_number 2
_space_group_name_Hall '-P 1'
_space_group_name_H-M_alt 'P -1'
_atom_sites_solution_hydrogens geom
_atom_sites_solution_primary direct
_atom_sites_solution_secondary difmap
_cell_angle_alpha 75.472(3)
_cell_angle_beta 69.916(3)
_cell_angle_gamma 70.363(3)
_cell_formula_units_Z 2
_cell_length_a 9.5742(3)
_cell_length_b 9.6509(4)
_cell_length_c 11.3751(4)
_cell_measurement_temperature 173(2)
_cell_volume 918.76(6)
_computing_molecular_graphics
;
O. V. Dolomanov, L. J. Bourhis, R. J. Gildea, J. A. K. Howard and H. Puschmann,
OLEX2: a complete structure solution, refinement and analysis program.
J. Appl. Cryst. (2009). 42, 339-341.
;
_computing_publication_material
;
O. V. Dolomanov, L. J. Bourhis, R. J. Gildea, J. A. K. Howard and H. Puschmann,
OLEX2: a complete structure solution, refinement and analysis program.
J. Appl. Cryst. (2009). 42, 339-341.
;
_computing_structure_refinement
;
XL, G.M. Sheldrick, Acta Cryst.
(2008). A64, 112-122
;
_computing_structure_solution 'SHELXS-97 (Sheldrick, 1990)'
_diffrn_ambient_temperature 173.15
_diffrn_measured_fraction_theta_full 0.976
_diffrn_measured_fraction_theta_max 0.976
_diffrn_radiation_monochromator graphite
_diffrn_radiation_type 'MO K\a'
_diffrn_radiation_wavelength 0.71073
_diffrn_reflns_av_R_equivalents 0.0290
_diffrn_reflns_av_unetI/netI 0.0470
_diffrn_reflns_limit_h_max 12
_diffrn_reflns_limit_h_min -12
_diffrn_reflns_limit_k_max 12
_diffrn_reflns_limit_k_min -12
_diffrn_reflns_limit_l_max 14
_diffrn_reflns_limit_l_min -14
_diffrn_reflns_number 7137
_diffrn_reflns_theta_full 27.00
_diffrn_reflns_theta_max 27.00
_diffrn_reflns_theta_min 3.19
_diffrn_source 'fine-focus sealed tube'
_diffrn_source_current n/a
_diffrn_source_voltage n/a
_exptl_absorpt_coefficient_mu 2.536
_exptl_absorpt_correction_T_max 0.7856
_exptl_absorpt_correction_T_min 0.5167
_exptl_absorpt_correction_type multi-scan
_exptl_absorpt_process_details
;
CrysAlisPro, Agilent Technologies,
Version 1.171.36.24 (release 03-12-2012 CrysAlis171 .NET)
(compiled Dec  3 2012,18:21:49)
Empirical absorption correction using spherical harmonics,
 implemented in SCALE3 ABSPACK scaling algorithm.
;
_exptl_crystal_density_diffrn 1.991
_exptl_crystal_density_method 'not measured'
_exptl_crystal_F_000 548
_exptl_crystal_size_max 0.30
_exptl_crystal_size_mid 0.20
_exptl_crystal_size_min 0.10
_refine_diff_density_max 0.983
_refine_diff_density_min -0.850
_refine_diff_density_rms 0.121
_refine_ls_extinction_method none
_refine_ls_goodness_of_fit_ref 1.047
_refine_ls_hydrogen_treatment mixed
_refine_ls_matrix_type full
_refine_ls_number_parameters 252
_refine_ls_number_reflns 3927
_refine_ls_number_restraints 0
_refine_ls_restrained_S_all 1.047
_refine_ls_R_factor_all 0.0301
_refine_ls_R_factor_gt 0.0278
_refine_ls_shift/su_max 0.001
_refine_ls_shift/su_mean 0.000
_refine_ls_structure_factor_coef Fsqd
_refine_ls_weighting_details 'calc w=1/[\s^2^(Fo^2^)+(0.0224P)^2^+0.5617P] where P=(Fo^2^+2Fc^2^)/3'
_refine_ls_weighting_scheme calc
_refine_ls_wR_factor_gt 0.0609
_refine_ls_wR_factor_ref 0.0621
_reflns_number_gt 3695
_reflns_number_total 3927
_reflns_threshold_expression >2sigma(I)
_cod_data_source_file JSSC-2014-219-265.cif
_cod_data_source_block 8
_cod_database_code 1562252

loop_
_space_group_symop_id
_space_group_symop_operation_xyz
1 'x, y, z'
2 '-x, -y, -z'

loop_
_atom_site_label
_atom_site_type_symbol
_atom_site_fract_x
_atom_site_fract_y
_atom_site_fract_z
_atom_site_U_iso_or_equiv
_atom_site_adp_type
_atom_site_occupancy
_atom_site_symmetry_multiplicity
_atom_site_calc_flag
_atom_site_refinement_flags
_atom_site_disorder_assembly
_atom_site_disorder_group
La1 La 1.077930(19) 0.343139(18) 0.137996(16) 0.00761(6) Uani 1 1 d . . .
C1 C 0.5515(4) 0.3873(4) 0.1527(3) 0.0131(7) Uani 1 1 d . . .
H1A H 0.4669 0.4807 0.1631 0.016 Uiso 1 1 calc R . .
H1B H 0.5418 0.3400 0.0892 0.016 Uiso 1 1 calc R . .
C2 C 0.7067(4) 0.4226(3) 0.1063(3) 0.0108(6) Uani 1 1 d . . .
C3 C 0.3991(4) 0.3453(4) 0.3823(3) 0.0145(7) Uani 1 1 d . . .
H3A H 0.4012 0.4452 0.3881 0.017 Uiso 1 1 calc R . .
H3B H 0.4082 0.2805 0.4634 0.017 Uiso 1 1 calc R . .
C4 C 0.2427(4) 0.3585(3) 0.3662(3) 0.0114(6) Uani 1 1 d . . .
C5 C 1.0536(4) -0.1385(3) 0.3492(3) 0.0113(6) Uani 1 1 d . . .
H5A H 0.9853 -0.1624 0.4347 0.014 Uiso 1 1 calc R . .
H5B H 1.1462 -0.2248 0.3338 0.014 Uiso 1 1 calc R . .
C6 C 1.1030(4) -0.0029(3) 0.3445(3) 0.0124(7) Uani 1 1 d . . .
C7 C 0.9793(4) -0.2620(3) 0.2254(3) 0.0147(7) Uani 1 1 d . . .
H7A H 0.8995 -0.3029 0.2932 0.018 Uiso 1 1 calc R . .
H7B H 1.0815 -0.3305 0.2299 0.018 Uiso 1 1 calc R . .
C8 C 0.9589(4) -0.2602(3) 0.0982(3) 0.0116(6) Uani 1 1 d . . .
C9 C 0.5458(4) 0.1268(3) 0.2679(3) 0.0152(7) Uani 1 1 d . . .
H9A H 0.4765 0.1329 0.2181 0.018 Uiso 1 1 calc R . .
H9B H 0.5069 0.0746 0.3540 0.018 Uiso 1 1 calc R . .
C10 C 0.7077(4) 0.0348(4) 0.2066(3) 0.0154(7) Uani 1 1 d . . .
H10A H 0.7009 -0.0512 0.1785 0.018 Uiso 1 1 calc R . .
H10B H 0.7590 0.0964 0.1313 0.018 Uiso 1 1 calc R . .
C11 C 0.8027(4) -0.0204(4) 0.3008(3) 0.0150(7) Uani 1 1 d . . .
H11A H 0.7490 -0.0807 0.3757 0.018 Uiso 1 1 calc R . .
H11B H 0.8056 0.0669 0.3297 0.018 Uiso 1 1 calc R . .
N1 N 0.5375(3) 0.2839(3) 0.2776(2) 0.0102(5) Uani 1 1 d . . .
H1 H 0.6237 0.2752 0.3021 0.012 Uiso 1 1 calc R . .
N2 N 0.9686(3) -0.1134(3) 0.2512(2) 0.0104(5) Uani 1 1 d . . .
H2 H 1.0170 -0.0607 0.1766 0.013 Uiso 1 1 calc R . .
O1 O 0.7987(2) 0.3584(2) 0.1727(2) 0.0136(5) Uani 1 1 d . . .
O2 O 0.7278(3) 0.5133(3) 0.0067(2) 0.0176(5) Uani 1 1 d . . .
O3 O 0.2369(3) 0.3673(3) 0.2553(2) 0.0185(5) Uani 1 1 d . . .
O4 O 0.1339(3) 0.3643(3) 0.4648(2) 0.0212(6) Uani 1 1 d . . .
O5 O 1.0577(3) 0.1120(2) 0.2704(2) 0.0180(5) Uani 1 1 d . . .
O6 O 1.1830(3) -0.0153(2) 0.4144(2) 0.0171(5) Uani 1 1 d . . .
O7 O 0.9669(3) -0.1552(2) 0.0118(2) 0.0178(5) Uani 1 1 d . . .
O8 O 0.9385(3) -0.3831(2) 0.0899(2) 0.0129(5) Uani 1 1 d . . .
O1W O 1.3237(3) 0.1503(3) 0.0531(3) 0.0258(6) Uani 1 1 d . . .
H1WA H 1.3075 0.0634 0.0729 0.039 Uiso 1 1 d R . .
H1WB H 1.3554 0.1711 -0.0284 0.039 Uiso 1 1 d R . .
O2W O 0.8987(3) 0.4241(3) 0.3530(2) 0.0158(5) Uani 1 1 d . . .
H2WA H 0.8375 0.5111 0.3402 0.024 Uiso 1 1 d R . .
H2WB H 0.8452 0.3622 0.3926 0.024 Uiso 1 1 d R . .
O3W O 0.6740(3) 0.2780(3) 0.4803(2) 0.0211(5) Uani 1 1 d G . .
H3WA H 0.5880 0.3085 0.5344 0.032 Uiso 1 1 d G . .
H3WB H 0.7257 0.1958 0.5126 0.032 Uiso 1 1 d G . .
O4W O 0.4158(4) 0.3350(4) 0.6947(3) 0.0459(8) Uani 1 1 d G . .
H4WA H 0.4088 0.2654 0.6656 0.069 Uiso 1 1 d G . .
H4WB H 0.4544 0.2983 0.7565 0.069 Uiso 1 1 d G . .
Cl1 Cl 0.36605(10) 0.80424(10) 0.11352(9) 0.0245(2) Uani 1 1 d . . .

loop_
_atom_site_aniso_label
_atom_site_aniso_U_11
_atom_site_aniso_U_22
_atom_site_aniso_U_33
_atom_site_aniso_U_23
_atom_site_aniso_U_13
_atom_site_aniso_U_12
La1 0.00737(10) 0.00751(9) 0.00850(10) -0.00016(7) -0.00254(7) -0.00320(7)
C1 0.0096(16) 0.0163(16) 0.0133(17) 0.0034(13) -0.0035(13) -0.0074(13)
C2 0.0101(16) 0.0119(15) 0.0130(16) -0.0045(13) -0.0019(13) -0.0058(13)
C3 0.0116(16) 0.0225(17) 0.0110(16) -0.0047(14) -0.0022(13) -0.0060(14)
C4 0.0127(16) 0.0107(14) 0.0122(16) -0.0017(12) -0.0030(13) -0.0054(13)
C5 0.0145(16) 0.0122(15) 0.0096(16) -0.0005(12) -0.0072(13) -0.0036(13)
C6 0.0118(16) 0.0130(15) 0.0116(16) -0.0045(13) -0.0007(13) -0.0032(13)
C7 0.0218(18) 0.0087(15) 0.0189(18) -0.0029(13) -0.0092(14) -0.0068(13)
C8 0.0071(15) 0.0121(15) 0.0140(17) -0.0055(13) -0.0002(12) -0.0010(12)
C9 0.0138(17) 0.0132(16) 0.0216(19) -0.0026(14) -0.0066(14) -0.0057(13)
C10 0.0143(17) 0.0136(16) 0.0201(18) -0.0040(14) -0.0070(14) -0.0029(13)
C11 0.0107(16) 0.0166(16) 0.0162(17) -0.0053(14) -0.0023(13) -0.0013(13)
N1 0.0079(13) 0.0120(13) 0.0106(14) 0.0014(11) -0.0035(11) -0.0042(10)
N2 0.0118(14) 0.0098(13) 0.0111(14) -0.0029(10) -0.0041(11) -0.0028(11)
O1 0.0106(11) 0.0168(11) 0.0149(12) -0.0001(9) -0.0055(9) -0.0052(9)
O2 0.0153(12) 0.0195(12) 0.0182(13) 0.0038(10) -0.0047(10) -0.0101(10)
O3 0.0142(12) 0.0321(14) 0.0120(12) -0.0023(10) -0.0041(10) -0.0105(11)
O4 0.0143(13) 0.0351(15) 0.0152(13) -0.0084(11) -0.0010(10) -0.0077(11)
O5 0.0236(13) 0.0116(11) 0.0200(13) 0.0030(10) -0.0095(11) -0.0070(10)
O6 0.0230(13) 0.0175(12) 0.0186(13) -0.0038(10) -0.0108(10) -0.0097(10)
O7 0.0250(14) 0.0143(11) 0.0125(12) -0.0001(10) -0.0020(10) -0.0083(10)
O8 0.0160(12) 0.0103(10) 0.0146(12) -0.0036(9) -0.0053(9) -0.0042(9)
O1W 0.0175(13) 0.0159(12) 0.0340(16) -0.0060(11) 0.0063(11) -0.0045(11)
O2W 0.0165(12) 0.0161(11) 0.0148(12) -0.0014(10) -0.0024(10) -0.0071(10)
O3W 0.0159(13) 0.0263(14) 0.0205(14) 0.0017(11) -0.0069(10) -0.0070(11)
O4W 0.0383(19) 0.057(2) 0.0330(19) -0.0154(16) -0.0075(15) 0.0023(17)
Cl1 0.0201(5) 0.0211(4) 0.0263(5) -0.0072(4) 0.0038(4) -0.0063(4)

loop_
_atom_type_symbol
_atom_type_description
_atom_type_scat_dispersion_real
_atom_type_scat_dispersion_imag
_atom_type_scat_source
C C 0.0033 0.0016 'International Tables Vol C Tables 4.2.6.8 and 6.1.1.4'
H H 0.0000 0.0000 'International Tables Vol C Tables 4.2.6.8 and 6.1.1.4'
Cl Cl 0.1484 0.1585 'International Tables Vol C Tables 4.2.6.8 and 6.1.1.4'
La La -0.2871 2.4523 'International Tables Vol C Tables 4.2.6.8 and 6.1.1.4'
N N 0.0061 0.0033 'International Tables Vol C Tables 4.2.6.8 and 6.1.1.4'
O O 0.0106 0.0060 'International Tables Vol C Tables 4.2.6.8 and 6.1.1.4'

loop_
_geom_angle_atom_site_label_1
_geom_angle_atom_site_label_2
_geom_angle_atom_site_label_3
_geom_angle
_geom_angle_site_symmetry_1
_geom_angle_site_symmetry_3
O1 La1 La1 71.50(5) . 2_765
O1 La1 O2 137.00(7) . 2_765
O1 La1 O7 65.91(7) . 2_755
O1 La1 O8 73.11(7) . 1_565
O1 La1 O8 77.53(7) . 2_755
O1 La1 O2W 66.85(7) . .
O2 La1 La1 65.85(5) 2_765 2_765
O2 La1 O7 109.26(7) 2_765 2_755
O2 La1 O8 71.93(7) 2_765 2_755
O2 La1 O2W 120.63(7) 2_765 .
O3 La1 La1 125.79(6) 1_655 2_765
O3 La1 O1 138.27(8) 1_655 .
O3 La1 O2 69.67(8) 1_655 2_765
O3 La1 O7 146.84(7) 1_655 2_755
O3 La1 O8 98.75(7) 1_655 1_565
O3 La1 O8 140.95(8) 1_655 2_755
O3 La1 O1W 80.76(8) 1_655 .
O3 La1 O2W 71.57(7) 1_655 .
O5 La1 La1 144.61(6) . 2_765
O5 La1 O1 78.47(8) . .
O5 La1 O2 143.24(8) . 2_765
O5 La1 O3 89.21(8) . 1_655
O5 La1 O7 72.37(7) . 2_755
O5 La1 O8 118.75(7) . 2_755
O5 La1 O8 145.21(8) . 1_565
O5 La1 O1W 73.37(8) . .
O5 La1 O2W 77.05(8) . .
O7 La1 La1 78.47(4) 2_755 2_765
O8 La1 La1 37.39(5) 1_565 2_765
O8 La1 La1 36.84(5) 2_755 2_765
O8 La1 O2 69.97(7) 1_565 2_765
O8 La1 O7 46.38(6) 2_755 2_755
O8 La1 O7 112.19(7) 1_565 2_755
O8 La1 O8 74.24(7) 1_565 2_755
O8 La1 O2W 73.61(7) 1_565 .
O8 La1 O2W 137.37(7) 2_755 .
O1W La1 La1 113.50(6) . 2_765
O1W La1 O1 131.09(8) . .
O1W La1 O2 73.75(8) . 2_765
O1W La1 O7 67.79(8) . 2_755
O1W La1 O8 141.23(8) . 1_565
O1W La1 O8 82.07(8) . 2_755
O1W La1 O2W 139.40(8) . .
O2W La1 La1 106.76(5) . 2_765
O2W La1 O7 127.49(7) . 2_755
H1A C1 H1B 108.1 . .
C2 C1 H1A 109.6 . .
C2 C1 H1B 109.6 . .
N1 C1 H1A 109.6 . .
N1 C1 H1B 109.6 . .
N1 C1 C2 110.4(2) . .
O1 C2 C1 116.8(3) . .
O2 C2 C1 115.9(3) . .
O2 C2 O1 127.3(3) . .
H3A C3 H3B 107.5 . .
C4 C3 H3A 108.5 . .
C4 C3 H3B 108.5 . .
N1 C3 H3A 108.5 . .
N1 C3 H3B 108.5 . .
N1 C3 C4 114.9(3) . .
O3 C4 C3 117.3(3) . .
O4 C4 C3 115.4(3) . .
O4 C4 O3 127.3(3) . .
H5A C5 H5B 107.9 . .
C6 C5 H5A 109.2 . .
C6 C5 H5B 109.2 . .
C6 C5 N2 111.9(2) . .
N2 C5 H5A 109.2 . .
N2 C5 H5B 109.2 . .
O5 C6 C5 116.6(3) . .
O6 C6 C5 117.1(3) . .
O6 C6 O5 126.2(3) . .
H7A C7 H7B 107.5 . .
C8 C7 H7A 108.5 . .
C8 C7 H7B 108.5 . .
N2 C7 H7A 108.5 . .
N2 C7 H7B 108.5 . .
N2 C7 C8 115.0(3) . .
O7 C8 C7 123.0(3) . .
O7 C8 O8 124.1(3) . .
O8 C8 C7 112.8(3) . .
H9A C9 H9B 107.6 . .
C10 C9 H9A 108.7 . .
C10 C9 H9B 108.7 . .
N1 C9 H9A 108.7 . .
N1 C9 H9B 108.7 . .
N1 C9 C10 114.1(3) . .
C9 C10 H10A 109.7 . .
C9 C10 H10B 109.7 . .
H10A C10 H10B 108.2 . .
C11 C10 C9 110.0(3) . .
C11 C10 H10A 109.7 . .
C11 C10 H10B 109.7 . .
C10 C11 H11A 108.4 . .
C10 C11 H11B 108.4 . .
C10 C11 N2 115.6(3) . .
H11A C11 H11B 107.5 . .
N2 C11 H11A 108.4 . .
N2 C11 H11B 108.4 . .
C1 N1 C9 113.6(2) . .
C1 N1 H1 105.9 . .
C3 N1 C1 113.5(2) . .
C3 N1 C9 111.3(2) . .
C3 N1 H1 105.9 . .
C9 N1 H1 105.9 . .
C5 N2 C11 108.6(2) . .
C5 N2 H2 108.8 . .
C7 N2 C5 108.5(2) . .
C7 N2 C11 113.4(2) . .
C7 N2 H2 108.8 . .
C11 N2 H2 108.8 . .
C2 O1 La1 132.8(2) . .
C2 O2 La1 141.5(2) . 2_765
C4 O3 La1 142.4(2) . 1_455
C6 O5 La1 153.3(2) . .
C8 O7 La1 85.69(18) . 2_755
La1 O8 La1 105.76(7) 1_545 2_755
C8 O8 La1 133.9(2) . 1_545
C8 O8 La1 103.81(19) . 2_755
La1 O1W H1WA 110.0 . .
La1 O1W H1WB 109.9 . .
H1WA O1W H1WB 108.9 . .
La1 O2W H2WA 109.7 . .
La1 O2W H2WB 109.7 . .
H2WA O2W H2WB 109.2 . .
H3WA O3W H3WB 109.5 . .
H4WA O4W H4WB 109.6 . .

loop_
_geom_bond_atom_site_label_1
_geom_bond_atom_site_label_2
_geom_bond_distance
_geom_bond_site_symmetry_2
La1 La1 4.0819(4) 2_765
La1 O1 2.523(2) .
La1 O2 2.564(2) 2_765
La1 O3 2.438(2) 1_655
La1 O5 2.385(2) .
La1 O7 2.992(2) 2_755
La1 O8 2.576(2) 2_755
La1 O8 2.543(2) 1_565
La1 O1W 2.516(2) .
La1 O2W 2.591(2) .
C1 H1A 0.9900 .
C1 H1B 0.9900 .
C1 C2 1.521(4) .
C1 N1 1.510(4) .
C2 O1 1.259(4) .
C2 O2 1.247(4) .
C3 H3A 0.9900 .
C3 H3B 0.9900 .
C3 C4 1.530(4) .
C3 N1 1.506(4) .
C4 O3 1.262(4) .
C4 O4 1.239(4) .
C5 H5A 0.9900 .
C5 H5B 0.9900 .
C5 C6 1.517(4) .
C5 N2 1.523(4) .
C6 O5 1.260(4) .
C6 O6 1.242(4) .
C7 H7A 0.9900 .
C7 H7B 0.9900 .
C7 C8 1.520(4) .
C7 N2 1.498(4) .
C8 O7 1.224(4) .
C8 O8 1.295(4) .
C9 H9A 0.9900 .
C9 H9B 0.9900 .
C9 C10 1.523(4) .
C9 N1 1.521(4) .
C10 H10A 0.9900 .
C10 H10B 0.9900 .
C10 C11 1.522(4) .
C11 H11A 0.9900 .
C11 H11B 0.9900 .
C11 N2 1.525(4) .
N1 H1 0.9300 .
N2 H2 0.9300 .
O2 La1 2.564(2) 2_765
O3 La1 2.438(2) 1_455
O7 La1 2.992(2) 2_755
O8 La1 2.576(2) 2_755
O8 La1 2.543(2) 1_545
O1W H1WA 0.8637 .
O1W H1WB 0.8632 .
O2W H2WA 0.8576 .
O2W H2WB 0.8575 .
O3W H3WA 0.8501 .
O3W H3WB 0.8499 .
O4W H4WA 0.8494 .
O4W H4WB 0.8500 .

loop_
_geom_torsion_atom_site_label_1
_geom_torsion_atom_site_label_2
_geom_torsion_atom_site_label_3
_geom_torsion_atom_site_label_4
_geom_torsion
_geom_torsion_site_symmetry_1
_geom_torsion_site_symmetry_2
_geom_torsion_site_symmetry_3
_geom_torsion_site_symmetry_4
La1 La1 O1 C2 10.3(2) 2_765 . . .
La1 La1 O5 C6 165.3(4) 2_765 . . .
C1 C2 O1 La1 171.61(19) . . . .
C1 C2 O2 La1 174.5(2) . . . 2_765
C2 C1 N1 C3 122.7(3) . . . .
C2 C1 N1 C9 -108.9(3) . . . .
C3 C4 O3 La1 163.7(2) . . . 1_455
C4 C3 N1 C1 68.4(3) . . . .
C4 C3 N1 C9 -61.2(3) . . . .
C5 C6 O5 La1 -154.3(4) . . . .
C6 C5 N2 C7 157.9(3) . . . .
C6 C5 N2 C11 -78.4(3) . . . .
C7 C8 O7 La1 177.1(3) . . . 2_755
C7 C8 O8 La1 -177.4(2) . . . 2_755
C7 C8 O8 La1 -48.7(4) . . . 1_545
C8 C7 N2 C5 -157.0(3) . . . .
C8 C7 N2 C11 82.3(3) . . . .
C9 C10 C11 N2 -179.5(3) . . . .
C10 C9 N1 C1 74.3(3) . . . .
C10 C9 N1 C3 -156.1(3) . . . .
C10 C11 N2 C5 171.3(3) . . . .
C10 C11 N2 C7 -68.1(4) . . . .
N1 C1 C2 O1 2.9(4) . . . .
N1 C1 C2 O2 -176.5(3) . . . .
N1 C3 C4 O3 -23.4(4) . . . .
N1 C3 C4 O4 158.9(3) . . . .
N1 C9 C10 C11 77.3(3) . . . .
N2 C5 C6 O5 5.5(4) . . . .
N2 C5 C6 O6 -175.0(3) . . . .
N2 C7 C8 O7 15.3(5) . . . .
N2 C7 C8 O8 -167.2(3) . . . .
O1 La1 O5 C6 -162.5(5) . . . .
O1 C2 O2 La1 -4.9(6) . . . 2_765
O2 La1 O1 C2 17.8(3) 2_765 . . .
O2 La1 O5 C6 30.5(5) 2_765 . . .
O2 C2 O1 La1 -9.0(5) . . . .
O3 La1 O1 C2 133.7(3) 1_655 . . .
O3 La1 O5 C6 -22.7(5) 1_655 . . .
O4 C4 O3 La1 -18.9(6) . . . 1_455
O5 La1 O1 C2 -150.7(3) . . . .
O6 C6 O5 La1 26.2(7) . . . .
O7 La1 O1 C2 -75.0(3) 2_755 . . .
O7 La1 O5 C6 129.3(5) 2_755 . . .
O7 C8 O8 La1 0.0(4) . . . 2_755
O7 C8 O8 La1 128.7(3) . . . 1_545
O8 La1 O1 C2 49.6(3) 1_565 . . .
O8 La1 O1 C2 -27.5(3) 2_755 . . .
O8 La1 O5 C6 128.8(5) 2_755 . . .
O8 La1 O5 C6 -127.0(5) 1_565 . . .
O8 C8 O7 La1 0.0(3) . . . 2_755
O1W La1 O1 C2 -95.1(3) . . . .
O1W La1 O5 C6 57.9(5) . . . .
O2W La1 O1 C2 128.6(3) . . . .
O2W La1 O5 C6 -93.9(5) . . . .
